data_7208155
loop_
_publ_author_name
'Sha, Jing-Quan'
'Sun, Jing-Wen'
'Wang, Cheng'
'Li, Guang-Ming'
'Yan, Peng-Fei'
'Li, Meng-Ting'
'Liu, Ming-Yuan'

_publ_section_title
;
 Syntheses of POM-templated MOFs containing the isomeric pyridyltetrazole
;
_journal_issue 15
_journal_name_full CrystEngComm
_journal_page_first 5053
_journal_paper_doi 10.1039/c2ce00025c
_journal_volume 14
_journal_year 2012
_chemical_formula_moiety 'C24 H16 Ag6 N20 O44 P W12, 6(O)'
_chemical_formula_sum 'C24 H16 Ag6 N20 O50 P W12'
_chemical_formula_weight 4268.84
_chemical_name_systematic
;
?
;
_space_group_IT_number 14
_symmetry_cell_setting monoclinic
_symmetry_space_group_name_Hall '-P 2ybc'
_symmetry_space_group_name_H-M 'P 1 21/c 1'
_atom_sites_solution_hydrogens geom
_atom_sites_solution_primary direct
_atom_sites_solution_secondary difmap
_audit_creation_method SHELXL-97
_cell_angle_alpha 90.00
_cell_angle_beta 123.07(2)
_cell_angle_gamma 90.00
_cell_formula_units_Z 2
_cell_length_a 12.668(5)
_cell_length_b 22.274(5)
_cell_length_c 14.366(4)
_cell_measurement_temperature 293(2)
_cell_volume 3397(2)
_computing_cell_refinement 'Bruker XSCANS'
_computing_data_collection 'Bruker XSCANS'
_computing_data_reduction 'Bruker SHELXTL'
_computing_molecular_graphics 'Bruker SHELXTL'
_computing_publication_material 'Bruker SHELXTL'
_computing_structure_refinement 'SHELXL-97 (Sheldrick, 1997)'
_computing_structure_solution 'Bruker SHELXTL'
_diffrn_ambient_temperature 293(2)
_diffrn_measured_fraction_theta_full 0.999
_diffrn_measured_fraction_theta_max 0.999
_diffrn_radiation_monochromator graphite
_diffrn_radiation_source 'fine-focus sealed tube'
_diffrn_radiation_type MoK\a
_diffrn_radiation_wavelength 0.71069
_diffrn_reflns_av_R_equivalents 0.0627
_diffrn_reflns_av_sigmaI/netI 0.0679
_diffrn_reflns_limit_h_max 12
_diffrn_reflns_limit_h_min -15
_diffrn_reflns_limit_k_max 21
_diffrn_reflns_limit_k_min -26
_diffrn_reflns_limit_l_max 17
_diffrn_reflns_limit_l_min -17
_diffrn_reflns_number 16863
_diffrn_reflns_theta_full 25.00
_diffrn_reflns_theta_max 25.00
_diffrn_reflns_theta_min 1.83
_exptl_absorpt_coefficient_mu 22.047
_exptl_absorpt_correction_T_max 0.001
_exptl_absorpt_correction_T_min 0.000
_exptl_absorpt_correction_type multi-scan
_exptl_absorpt_process_details adabs(Sheldrick,1996)
_exptl_crystal_colour green
_exptl_crystal_density_diffrn 4.174
_exptl_crystal_density_method 'not measured'
_exptl_crystal_F_000 3770
_exptl_crystal_size_max 0.43
_exptl_crystal_size_mid 0.35
_exptl_crystal_size_min 0.34
_refine_diff_density_max 3.350
_refine_diff_density_min -5.129
_refine_diff_density_rms 0.505
_refine_ls_extinction_coef 0.00038(4)
_refine_ls_extinction_expression Fc^*^=kFc[1+0.001xFc^2^\l^3^/sin(2\q)]^-1/4^
_refine_ls_extinction_method SHELXL
_refine_ls_goodness_of_fit_ref 1.049
_refine_ls_hydrogen_treatment constr
_refine_ls_matrix_type full
_refine_ls_number_parameters 501
_refine_ls_number_reflns 5985
_refine_ls_number_restraints 234
_refine_ls_restrained_S_all 1.046
_refine_ls_R_factor_all 0.0711
_refine_ls_R_factor_gt 0.0623
_refine_ls_shift/su_max 0.001
_refine_ls_shift/su_mean 0.000
_refine_ls_structure_factor_coef Fsqd
_refine_ls_weighting_details 'calc w=1/[\s^2^(Fo^2^)+(0.0624P)^2^+305.0325P] where P=(Fo^2^+2Fc^2^)/3'
_refine_ls_weighting_scheme calc
_refine_ls_wR_factor_gt 0.1521
_refine_ls_wR_factor_ref 0.1578
_reflns_number_gt 5171
_reflns_number_total 5985
_reflns_threshold_expression >2sigma(I)
_cod_data_source_file c2ce00025c.txt
_cod_data_source_block 1
_cod_depositor_comments
;
The following automatic conversions were performed:

'_symmetry_cell_setting' value 'Monoclinic' changed to 'monoclinic'
according to /home/saulius/struct/CIF-dictionaries/cif_core.dic
dictionary named 'cif_core.dic' version 2.4.1 from 2010-06-29.

Automatic conversion script
Id: cif_fix_values 1891 2012-01-12 08:04:46Z andrius 
;
_cod_original_sg_symbol_H-M P2(1)/c
_cod_original_formula_sum 'C24 H16 Ag6 N20 O50 P W12 '
_cod_database_code 7208155

loop_
_symmetry_equiv_pos_as_xyz
'x, y, z'
'-x, y+1/2, -z+1/2'
'-x, -y, -z'
'x, -y-1/2, z-1/2'

loop_
_atom_site_label
_atom_site_type_symbol
_atom_site_fract_x
_atom_site_fract_y
_atom_site_fract_z
_atom_site_U_iso_or_equiv
_atom_site_adp_type
_atom_site_occupancy
_atom_site_symmetry_multiplicity
_atom_site_calc_flag
_atom_site_refinement_flags
O2 O 0.534(2) 0.7718(8) 0.9387(16) 0.044(5) Uani 1 1 d .
O3W O 0.980(2) 0.8336(11) 0.963(2) 0.069(7) Uani 1 1 d .
O5 O 0.5089(16) 0.9107(8) 1.2188(17) 0.045(5) Uani 1 1 d U
O4W O 0.556(2) 0.8567(10) 0.4373(16) 0.054(6) Uani 1 1 d .
O6 O 0.3148(14) 0.9529(7) 1.2376(12) 0.022(3) Uani 1 1 d U
O10 O 0.379(3) 0.9914(14) 0.994(3) 0.026 Uiso 0.50 1 d P
O3 O 0.535(3) 0.9828(14) 1.121(3) 0.026 Uiso 0.50 1 d P
O4 O 0.582(3) 0.9469(14) 1.042(3) 0.026 Uiso 0.50 1 d P
O1 O 0.431(3) 0.9428(14) 0.928(3) 0.026 Uiso 0.50 1 d P
O7 O 0.4998(17) 1.0260(8) 1.2539(19) 0.049(5) Uani 1 1 d U
O8 O 0.7107(18) 0.9767(9) 1.3018(19) 0.051(5) Uani 1 1 d U
O9 O 0.7393(16) 0.8549(8) 1.3392(13) 0.035(4) Uani 1 1 d .
O11 O 0.1094(13) 0.8622(6) 0.8452(11) 0.020(3) Uani 1 1 d U
P1 P 0.5000 1.0000 1.0000 0.0015(11) Uiso 1 2 d S
O12 O 0.3602(18) 0.8473(10) 0.9347(15) 0.047(5) Uani 1 1 d U
O13 O 0.9264(16) 0.9073(9) 1.1049(14) 0.039(4) Uani 1 1 d U
O14 O 0.2783(13) 0.9170(6) 0.5963(11) 0.017(3) Uani 1 1 d .
O15 O 0.8355(19) 1.0156(8) 1.1270(14) 0.041(4) Uani 1 1 d U
O16 O 0.7878(15) 0.9156(7) 1.1978(12) 0.026(4) Uani 1 1 d U
O17 O 0.2845(19) 0.9142(8) 1.0421(13) 0.041(4) Uani 1 1 d U
O18 O 0.4446(18) 0.8743(10) 0.8111(15) 0.048(5) Uani 1 1 d U
O19 O 0.2327(18) 0.9203(10) 0.7632(15) 0.045(5) Uani 1 1 d U
O20 O 0.6787(16) 0.8734(8) 0.9933(12) 0.035(4) Uani 1 1 d .
O22 O 0.7321(19) 0.9709(7) 0.9316(13) 0.040(4) Uani 1 1 d U
W1 W 0.79245(8) 0.93765(4) 1.07313(7) 0.0166(2) Uani 1 1 d .
W2 W 0.52103(8) 0.84493(4) 0.95533(7) 0.0174(2) Uani 1 1 d .
W3 W 0.23225(8) 0.90632(4) 0.89318(7) 0.0204(2) Uani 1 1 d .
W4 W 0.66198(8) 0.90096(4) 1.23012(7) 0.0171(2) Uani 1 1 d .
W5 W 0.37504(9) 0.96818(4) 1.16245(7) 0.0191(2) Uani 1 1 d .
W6 W 0.34908(8) 0.94387(5) 0.72555(7) 0.0241(3) Uani 1 1 d .
O21 O 0.5837(13) 0.8478(6) 1.1107(11) 0.017(3) Uani 1 1 d U
Ag3 Ag 0.01544(18) 0.93001(7) 1.43772(15) 0.0235(4) Uani 1 1 d .
Ag2 Ag 0.2282(2) 0.94609(8) 1.3572(2) 0.0439(6) Uani 1 1 d .
Ag1 Ag 0.0419(2) 1.20539(9) 1.34026(18) 0.0393(5) Uani 1 1 d .
N9 N 0.0741(13) 1.1179(6) 1.3946(11) 0.003(3) Uani 1 1 d U
N8 N 0.1840(13) 1.1845(6) 1.3208(11) 0.004(3) Uani 1 1 d U
N5 N 0.1124(13) 0.7301(6) 1.1583(12) 0.006(3) Uani 1 1 d U
N2 N 0.0153(14) 0.7757(7) 1.2585(12) 0.008(3) Uani 1 1 d U
N1 N -0.0225(17) 0.8089(7) 1.3164(15) 0.017(4) Uani 1 1 d .
C5 C 0.1386(16) 1.0892(7) 1.3597(14) 0.004(3) Uani 1 1 d U
C7 C 0.1140(17) 0.8059(8) 1.2694(14) 0.007(3) Uani 1 1 d U
C6 C 0.2051(17) 1.1262(8) 1.3200(14) 0.007(4) Uani 1 1 d U
C9 C 0.156(2) 0.7029(9) 1.1011(16) 0.016(4) Uani 1 1 d U
H9 H 0.1180 0.6677 1.0627 0.019 Uiso 1 1 calc R
C8 C 0.1701(18) 0.7815(8) 1.2127(15) 0.012(4) Uani 1 1 d U
C1 C 0.2481(19) 1.2225(9) 1.2989(17) 0.018(4) Uani 1 1 d .
H1 H 0.2372 1.2635 1.3030 0.021 Uiso 1 1 calc R
N17 N 0.0717(15) 1.0233(7) 1.4175(12) 0.009(3) Uani 1 1 d U
N18 N 0.1371(15) 1.0314(7) 1.3708(14) 0.013(3) Uani 1 1 d U
N25 N 0.1360(14) 0.8542(6) 1.3292(12) 0.006(3) Uani 1 1 d U
N26 N 0.0493(15) 0.8531(7) 1.3564(13) 0.010(3) Uani 1 1 d U
C3 C 0.3423(19) 1.1428(9) 1.2622(17) 0.018(4) Uani 1 1 d U
H3 H 0.3912 1.1285 1.2367 0.022 Uiso 1 1 calc R
C12 C 0.267(2) 0.8055(10) 1.2105(19) 0.023(5) Uani 1 1 d U
H12 H 0.3032 0.8411 1.2485 0.028 Uiso 1 1 calc R
C4 C 0.282(2) 1.1030(9) 1.292(2) 0.022(5) Uani 1 1 d .
H4 H 0.2935 1.0618 1.2926 0.027 Uiso 1 1 calc R
C11 C 0.312(2) 0.7789(11) 1.155(2) 0.028(5) Uani 1 1 d .
H11 H 0.3791 0.7952 1.1536 0.034 Uiso 1 1 calc R
C10 C 0.253(2) 0.7254(10) 1.0982(18) 0.025(5) Uani 1 1 d U
H10 H 0.2808 0.7054 1.0587 0.030 Uiso 1 1 calc R
C2 C 0.330(2) 1.2039(9) 1.2706(19) 0.021(5) Uani 1 1 d .
H2 H 0.3753 1.2314 1.2574 0.025 Uiso 1 1 calc R
N30 N 0.0314(14) 1.0738(7) 1.4300(12) 0.007(3) Uani 1 1 d U
O5W O 0.449(2) 0.9435(11) 1.4998(17) 0.062(6) Uani 1 1 d .
O2W O 0.1658(16) 1.2486(8) 1.5052(13) 0.035(4) Uani 1 1 d .
O1W O 1.0536(17) 0.9244(9) 1.0225(16) 0.041(4) Uani 1 1 d U

loop_
_atom_site_aniso_label
_atom_site_aniso_U_11
_atom_site_aniso_U_22
_atom_site_aniso_U_33
_atom_site_aniso_U_23
_atom_site_aniso_U_13
_atom_site_aniso_U_12
O2 0.077(14) 0.019(9) 0.056(12) -0.021(8) 0.050(12) -0.024(9)
O3W 0.078(17) 0.068(16) 0.073(16) 0.013(13) 0.050(15) 0.008(13)
O5 0.025(7) 0.039(8) 0.071(9) -0.025(7) 0.027(7) -0.002(6)
O4W 0.071(15) 0.051(13) 0.038(11) -0.005(9) 0.028(11) 0.008(11)
O6 0.022(3) 0.022(3) 0.022(3) 0.0000(10) 0.013(2) 0.0004(10)
O7 0.024(7) 0.035(8) 0.082(9) -0.023(7) 0.025(7) 0.002(6)
O8 0.032(8) 0.046(8) 0.079(10) -0.031(7) 0.032(7) -0.007(6)
O9 0.034(10) 0.047(11) 0.019(8) 0.018(8) 0.011(8) -0.005(8)
O11 0.014(6) 0.024(7) 0.016(6) -0.006(5) 0.004(5) -0.013(5)
O12 0.042(8) 0.082(10) 0.038(8) 0.027(7) 0.036(7) 0.016(7)
O13 0.026(7) 0.057(9) 0.035(8) -0.006(6) 0.017(6) 0.014(6)
O14 0.022(8) 0.016(7) 0.011(7) -0.007(6) 0.007(6) -0.002(6)
O15 0.065(9) 0.026(7) 0.024(7) 0.004(6) 0.019(6) -0.007(6)
O16 0.032(7) 0.041(7) 0.018(6) -0.002(6) 0.021(6) -0.011(6)
O17 0.065(9) 0.025(7) 0.019(7) 0.002(6) 0.015(6) 0.000(6)
O18 0.046(8) 0.076(9) 0.035(7) 0.030(7) 0.031(7) 0.014(7)
O19 0.048(8) 0.072(9) 0.037(8) 0.016(7) 0.036(7) 0.015(7)
O20 0.033(10) 0.060(12) 0.010(7) -0.010(8) 0.009(7) -0.033(9)
O22 0.065(9) 0.022(7) 0.017(7) 0.006(6) 0.011(6) -0.007(6)
W1 0.0139(4) 0.0197(5) 0.0190(5) 0.0051(3) 0.0107(4) 0.0078(3)
W2 0.0263(5) 0.0149(4) 0.0173(4) 0.0063(3) 0.0160(4) 0.0105(3)
W3 0.0119(4) 0.0371(5) 0.0113(4) 0.0009(4) 0.0058(4) -0.0126(4)
W4 0.0186(5) 0.0145(4) 0.0170(4) 0.0034(3) 0.0089(4) 0.0067(3)
W5 0.0289(5) 0.0207(5) 0.0228(5) -0.0080(3) 0.0238(4) -0.0101(4)
W6 0.0135(5) 0.0485(6) 0.0114(4) -0.0135(4) 0.0074(4) -0.0024(4)
O21 0.018(3) 0.018(3) 0.017(3) -0.0002(10) 0.0099(18) -0.0004(10)
Ag3 0.0528(12) 0.0061(7) 0.0407(10) -0.0048(7) 0.0441(10) -0.0034(7)
Ag2 0.0629(14) 0.0111(9) 0.1045(19) -0.0167(10) 0.0758(15) -0.0116(8)
Ag1 0.0452(12) 0.0317(11) 0.0500(13) 0.0051(9) 0.0318(11) 0.0043(9)
N9 0.003(3) 0.003(3) 0.003(3) 0.0004(10) 0.0016(17) 0.0000(10)
N8 0.004(3) 0.005(3) 0.005(3) 0.0001(10) 0.0026(18) 0.0000(10)
N5 0.005(6) 0.005(6) 0.011(6) -0.005(5) 0.006(5) -0.002(5)
N2 0.008(3) 0.008(3) 0.008(3) -0.0006(10) 0.0044(19) 0.0003(10)
N1 0.027(10) 0.006(8) 0.033(10) -0.001(7) 0.026(9) 0.001(7)
C5 0.004(3) 0.004(3) 0.004(3) 0.0001(10) 0.002(2) 0.0000(10)
C7 0.008(3) 0.007(3) 0.007(3) -0.0001(10) 0.0040(19) -0.0002(10)
C6 0.012(7) 0.007(7) 0.007(7) 0.000(6) 0.008(6) 0.003(6)
C9 0.026(8) 0.016(7) 0.017(7) -0.001(6) 0.018(6) 0.003(6)
C8 0.017(10) 0.007(8) 0.013(9) -0.002(6) 0.009(8) -0.008(7)
C1 0.013(10) 0.015(10) 0.025(11) 0.010(9) 0.011(9) 0.000(8)
N17 0.018(7) 0.008(6) 0.007(6) 0.002(5) 0.010(5) 0.002(5)
N18 0.013(7) 0.011(7) 0.021(7) 0.001(5) 0.013(6) 0.006(5)
N25 0.006(6) 0.003(6) 0.008(6) -0.002(5) 0.002(5) 0.001(5)
N26 0.018(8) 0.004(7) 0.011(8) -0.002(6) 0.011(7) -0.002(6)
C3 0.018(4) 0.018(4) 0.018(4) 0.0001(10) 0.010(2) -0.0002(10)
C12 0.020(8) 0.014(8) 0.032(9) -0.011(7) 0.013(7) -0.003(6)
C4 0.035(13) 0.008(10) 0.046(14) 0.001(9) 0.036(12) 0.005(9)
C11 0.032(13) 0.034(14) 0.036(13) 0.001(11) 0.030(12) -0.002(10)
C10 0.031(9) 0.029(9) 0.026(8) -0.007(7) 0.023(7) 0.005(7)
C2 0.019(11) 0.011(10) 0.039(13) 0.007(9) 0.021(11) 0.002(8)
N30 0.007(3) 0.007(3) 0.007(3) 0.0000(10) 0.0039(18) -0.0001(10)
O5W 0.054(14) 0.098(18) 0.037(11) 0.030(12) 0.027(11) 0.027(12)
O2W 0.036(10) 0.031(10) 0.018(8) -0.007(7) 0.002(8) -0.003(8)
O1W 0.039(7) 0.054(7) 0.054(7) -0.010(5) 0.041(6) -0.007(5)

loop_
_atom_type_symbol
_atom_type_description
_atom_type_scat_dispersion_real
_atom_type_scat_dispersion_imag
_atom_type_scat_source
C C 0.0033 0.0016 'International Tables Vol C Tables 4.2.6.8 and 6.1.1.4'
H H 0.0000 0.0000 'International Tables Vol C Tables 4.2.6.8 and 6.1.1.4'
Ag Ag -0.8971 1.1015 'International Tables Vol C Tables 4.2.6.8 and 6.1.1.4'
N N 0.0061 0.0033 'International Tables Vol C Tables 4.2.6.8 and 6.1.1.4'
O O 0.0106 0.0060 'International Tables Vol C Tables 4.2.6.8 and 6.1.1.4'
P P 0.1023 0.0942 'International Tables Vol C Tables 4.2.6.8 and 6.1.1.4'
W W -0.8490 6.8722 'International Tables Vol C Tables 4.2.6.8 and 6.1.1.4'

loop_
_geom_angle_atom_site_label_1
_geom_angle_atom_site_label_2
_geom_angle_atom_site_label_3
_geom_angle
_geom_angle_site_symmetry_1
_geom_angle_site_symmetry_3
W4 O5 W5 138.8(12) . .
W5 O6 Ag2 171.5(8) . .
P1 O10 O4 55.6(15) . 3_677
P1 O10 O1 56.1(14) . .
O4 O10 O1 94(2) 3_677 .
P1 O10 W1 127.2(17) . 3_677
O4 O10 W1 71.6(16) 3_677 3_677
O1 O10 W1 133.9(19) . 3_677
P1 O10 W3 122.8(17) . .
O4 O10 W3 135(2) 3_677 .
O1 O10 W3 66.7(14) . .
W1 O10 W3 92.5(11) 3_677 .
P1 O10 W5 122.0(17) . .
O4 O10 W5 131(2) 3_677 .
O1 O10 W5 126.7(18) . .
W1 O10 W5 92.1(10) 3_677 .
W3 O10 W5 90.3(10) . .
P1 O3 O4 52.3(14) . .
P1 O3 W4 126.5(17) . .
O4 O3 W4 74.2(15) . .
P1 O3 W5 121.9(17) . .
O4 O3 W5 136.9(19) . .
W4 O3 W5 95.2(11) . .
P1 O3 W6 119.4(16) . 3_677
O4 O3 W6 129.4(19) . 3_677
W4 O3 W6 93.4(11) . 3_677
W5 O3 W6 92.2(10) . 3_677
P1 O4 O10 57.6(16) . 3_677
P1 O4 O1 58.6(15) . .
O10 O4 O1 96(2) 3_677 .
P1 O4 O3 58.6(15) . .
O10 O4 O3 95(2) 3_677 .
O1 O4 O3 93(2) . .
P1 O4 W1 126.7(18) . .
O10 O4 W1 69.1(15) 3_677 .
O1 O4 W1 134.6(19) . .
O3 O4 W1 130.2(19) . .
P1 O4 W2 124.5(18) . .
O10 O4 W2 131.9(19) 3_677 .
O1 O4 W2 65.9(15) . .
O3 O4 W2 128.2(19) . .
W1 O4 W2 91.4(10) . .
P1 O4 W4 123.0(17) . .
O10 O4 W4 132(2) 3_677 .
O1 O4 W4 126.0(19) . .
O3 O4 W4 64.4(14) . .
W1 O4 W4 90.7(10) . .
W2 O4 W4 89.9(10) . .
P1 O1 O4 52.9(15) . .
P1 O1 O10 52.6(14) . .
O4 O1 O10 90(2) . .
P1 O1 W2 126.0(17) . .
O4 O1 W2 73.1(15) . .
O10 O1 W2 138.0(19) . .
P1 O1 W3 123.0(16) . .
O4 O1 W3 135(2) . .
O10 O1 W3 70.4(14) . .
W2 O1 W3 94.4(11) . .
P1 O1 W6 119.3(16) . .
O4 O1 W6 130.8(19) . .
O10 O1 W6 124.9(18) . .
W2 O1 W6 93.5(11) . .
W3 O1 W6 92.2(11) . .
W6 O7 W5 137.4(11) 3_677 .
W6 O8 W4 138.5(12) 3_677 .
O4 P1 O4 180.000(18) 3_677 .
O4 P1 O10 66.7(17) 3_677 .
O4 P1 O10 113.3(17) . .
O4 P1 O10 113.3(17) 3_677 3_677
O4 P1 O10 66.7(17) . 3_677
O10 P1 O10 180.000(7) . 3_677
O4 P1 O1 68.5(17) 3_677 3_677
O4 P1 O1 111.5(17) . 3_677
O10 P1 O1 108.6(16) . 3_677
O10 P1 O1 71.4(16) 3_677 3_677
O4 P1 O1 111.5(17) 3_677 .
O4 P1 O1 68.5(17) . .
O10 P1 O1 71.4(16) . .
O10 P1 O1 108.6(16) 3_677 .
O1 P1 O1 180.000(11) 3_677 .
O4 P1 O3 110.9(16) 3_677 .
O4 P1 O3 69.1(16) . .
O10 P1 O3 72.4(16) . .
O10 P1 O3 107.6(16) 3_677 .
O1 P1 O3 75.5(16) 3_677 .
O1 P1 O3 104.5(16) . .
O4 P1 O3 69.1(16) 3_677 3_677
O4 P1 O3 110.9(16) . 3_677
O10 P1 O3 107.6(16) . 3_677
O10 P1 O3 72.4(16) 3_677 3_677
O1 P1 O3 104.5(16) 3_677 3_677
O1 P1 O3 75.5(16) . 3_677
O3 P1 O3 180.000(10) . 3_677
W2 O12 W3 136.5(11) . .
W1 O15 W3 142.2(11) . 3_677
W1 O16 W4 137.3(9) . .
W3 O17 W5 139.8(10) . .
W2 O18 W6 138.8(12) . .
W3 O19 W6 138.2(11) . .
W2 O20 W1 140.0(11) . .
W5 O22 W1 140.2(11) 3_677 .
O13 W1 O15 104.2(9) . .
O13 W1 O22 102.1(9) . .
O15 W1 O22 86.4(7) . .
O13 W1 O16 101.1(8) . .
O15 W1 O16 90.1(7) . .
O22 W1 O16 156.7(8) . .
O13 W1 O20 100.7(9) . .
O15 W1 O20 154.9(9) . .
O22 W1 O20 85.3(7) . .
O16 W1 O20 88.3(7) . .
O13 W1 O10 160.9(10) . 3_677
O15 W1 O10 63.4(10) . 3_677
O22 W1 O10 64.2(10) . 3_677
O16 W1 O10 93.7(9) . 3_677
O20 W1 O10 91.8(10) . 3_677
O13 W1 O4 159.7(10) . .
O15 W1 O4 92.3(10) . .
O22 W1 O4 90.6(10) . .
O16 W1 O4 66.6(9) . .
O20 W1 O4 64.2(9) . .
O10 W1 O4 39.3(10) 3_677 .
O2 W2 O18 102.5(9) . .
O2 W2 O20 101.5(9) . .
O18 W2 O20 91.7(8) . .
O2 W2 O12 100.7(10) . .
O18 W2 O12 87.4(8) . .
O20 W2 O12 157.4(9) . .
O2 W2 O21 100.9(8) . .
O18 W2 O21 156.4(8) . .
O20 W2 O21 87.2(6) . .
O12 W2 O21 84.7(7) . .
O2 W2 O1 160.5(11) . .
O18 W2 O1 65.4(10) . .
O20 W2 O1 94.3(10) . .
O12 W2 O1 64.8(10) . .
O21 W2 O1 91.1(9) . .
O2 W2 O4 158.4(11) . .
O18 W2 O4 93.9(10) . .
O20 W2 O4 63.6(9) . .
O12 W2 O4 93.9(10) . .
O21 W2 O4 64.6(8) . .
O1 W2 O4 41.0(10) . .
O11 W3 O17 101.5(8) . .
O11 W3 O15 103.9(8) . 3_677
O17 W3 O15 86.3(7) . 3_677
O11 W3 O19 101.3(8) . .
O17 W3 O19 157.1(9) . .
O15 W3 O19 86.7(8) 3_677 .
O11 W3 O12 99.6(8) . .
O17 W3 O12 89.9(8) . .
O15 W3 O12 156.5(9) 3_677 .
O19 W3 O12 87.8(7) . .
O11 W3 O1 158.0(9) . .
O17 W3 O1 93.1(10) . .
O15 W3 O1 93.3(10) 3_677 .
O19 W3 O1 65.5(10) . .
O12 W3 O1 63.7(10) . .
O11 W3 O10 159.2(9) . .
O17 W3 O10 64.9(9) . .
O15 W3 O10 61.3(9) 3_677 .
O19 W3 O10 92.7(10) . .
O12 W3 O10 96.1(10) . .
O1 W3 O10 42.8(10) . .
O9 W4 O21 102.6(8) . .
O9 W4 O5 101.7(9) . .
O21 W4 O5 89.3(7) . .
O9 W4 O8 100.7(10) . .
O21 W4 O8 156.6(8) . .
O5 W4 O8 87.6(8) . .
O9 W4 O16 101.1(8) . .
O21 W4 O16 88.9(6) . .
O5 W4 O16 157.0(8) . .
O8 W4 O16 85.0(8) . .
O9 W4 O3 158.7(10) . .
O21 W4 O3 92.9(9) . .
O5 W4 O3 63.6(10) . .
O8 W4 O3 65.0(10) . .
O16 W4 O3 93.6(9) . .
O9 W4 O4 159.8(10) . .
O21 W4 O4 64.7(8) . .
O5 W4 O4 94.0(10) . .
O8 W4 O4 92.4(10) . .
O16 W4 O4 64.6(9) . .
O3 W4 O4 41.4(10) . .
O6 W5 O22 102.0(8) . 3_677
O6 W5 O17 101.5(8) . .
O22 W5 O17 87.8(7) 3_677 .
O6 W5 O7 101.1(9) . .
O22 W5 O7 90.6(8) 3_677 .
O17 W5 O7 157.2(9) . .
O6 W5 O5 101.7(8) . .
O22 W5 O5 156.2(9) 3_677 .
O17 W5 O5 85.3(8) . .
O7 W5 O5 87.1(8) . .
O6 W5 O3 158.1(9) . .
O22 W5 O3 95.7(10) 3_677 .
O17 W5 O3 91.8(10) . .
O7 W5 O3 65.7(10) . .
O5 W5 O3 61.8(10) . .
O6 W5 O10 158.3(9) . .
O22 W5 O10 62.6(9) 3_677 .
O17 W5 O10 64.5(9) . .
O7 W5 O10 94.7(10) . .
O5 W5 O10 93.9(10) . .
O3 W5 O10 43.5(10) . .
O14 W6 O8 101.2(8) . 3_677
O14 W6 O7 100.6(8) . 3_677
O8 W6 O7 87.5(8) 3_677 3_677
O14 W6 O19 100.9(8) . .
O8 W6 O19 91.9(9) 3_677 .
O7 W6 O19 158.3(9) 3_677 .
O14 W6 O18 100.9(8) . .
O8 W6 O18 157.9(9) 3_677 .
O7 W6 O18 87.5(8) 3_677 .
O19 W6 O18 84.9(8) . .
O14 W6 O3 157.2(9) . 3_677
O8 W6 O3 62.7(10) 3_677 3_677
O7 W6 O3 64.6(9) 3_677 3_677
O19 W6 O3 95.9(10) . 3_677
O18 W6 O3 95.8(10) . 3_677
O14 W6 O1 157.0(9) . .
O8 W6 O1 96.7(10) 3_677 .
O7 W6 O1 94.5(10) 3_677 .
O19 W6 O1 64.0(9) . .
O18 W6 O1 62.2(9) . .
O3 W6 O1 45.8(10) 3_677 .
W4 O21 W2 140.0(8) . .
N26 Ag3 N17 118.1(5) . .
N26 Ag3 N30 128.1(5) . 3_578
N17 Ag3 N30 112.6(5) . 3_578
N25 Ag2 N18 121.9(6) . .
N25 Ag2 O5W 112.1(7) . .
N18 Ag2 O5W 110.8(8) . .
N25 Ag2 O6 107.9(5) . .
N18 Ag2 O6 116.1(5) . .
O5W Ag2 O6 80.9(6) . .
N2 Ag1 N8 95.1(6) 2_557 .
N2 Ag1 N5 79.3(6) 2_557 2_557
N8 Ag1 N5 173.5(6) . 2_557
N2 Ag1 N9 161.3(6) 2_557 .
N8 Ag1 N9 80.0(5) . .
N5 Ag1 N9 104.1(6) 2_557 .
N2 Ag1 O2W 101.1(6) 2_557 .
N8 Ag1 O2W 94.8(6) . .
N5 Ag1 O2W 89.7(6) 2_557 .
N9 Ag1 O2W 97.3(6) . .
C5 N9 N30 104.2(14) . .
C5 N9 Ag1 110.4(11) . .
N30 N9 Ag1 142.9(11) . .
C1 N8 C6 118.1(16) . .
C1 N8 Ag1 126.4(13) . .
C6 N8 Ag1 115.2(11) . .
C8 N5 C9 117.1(16) . .
C8 N5 Ag1 116.2(11) . 2_547
C9 N5 Ag1 126.5(13) . 2_547
C7 N2 N1 105.5(14) . .
C7 N2 Ag1 115.7(12) . 2_547
N1 N2 Ag1 138.5(12) . 2_547
N26 N1 N2 107.1(15) . .
N18 C5 N9 112.2(15) . .
N18 C5 C6 129.9(15) . .
N9 C5 C6 117.8(15) . .
N25 C7 N2 109.8(15) . .
N25 C7 C8 133.1(17) . .
N2 C7 C8 117.1(16) . .
N8 C6 C4 124.3(17) . .
N8 C6 C5 112.2(14) . .
C4 C6 C5 123.5(17) . .
C10 C9 N5 122.2(19) . .
C12 C8 N5 122.1(18) . .
C12 C8 C7 126.5(18) . .
N5 C8 C7 111.4(15) . .
N8 C1 C2 122.6(19) . .
N30 N17 N18 110.8(14) . .
N30 N17 Ag3 127.3(11) . .
N18 N17 Ag3 120.9(11) . .
C5 N18 N17 104.5(14) . .
C5 N18 Ag2 140.5(12) . .
N17 N18 Ag2 114.3(11) . .
C7 N25 N26 105.0(14) . .
C7 N25 Ag2 139.4(12) . .
N26 N25 Ag2 112.5(10) . .
N1 N26 N25 112.5(14) . .
N1 N26 Ag3 123.0(12) . .
N25 N26 Ag3 123.6(11) . .
C2 C3 C4 119.4(19) . .
C11 C12 C8 122(2) . .
C6 C4 C3 117.5(19) . .
C12 C11 C10 117(2) . .
C9 C10 C11 120.4(19) . .
C1 C2 C3 117.9(19) . .
N17 N30 N9 108.2(13) . .
N17 N30 Ag3 112.8(11) . 3_578
N9 N30 Ag3 133.0(11) . 3_578

loop_
_geom_bond_atom_site_label_1
_geom_bond_atom_site_label_2
_geom_bond_distance
_geom_bond_site_symmetry_2
O2 W2 1.668(17) .
O5 W4 1.868(17) .
O5 W5 1.916(18) .
O6 W5 1.662(14) .
O6 Ag2 2.498(14) .
O10 P1 1.51(3) .
O10 O4 1.64(4) 3_677
O10 O1 1.80(4) .
O10 W1 2.42(3) 3_677
O10 W3 2.49(3) .
O10 W5 2.50(3) .
O3 P1 1.59(3) .
O3 O4 1.74(4) .
O3 W4 2.37(3) .
O3 W5 2.43(3) .
O3 W6 2.48(3) 3_677
O4 P1 1.47(3) .
O4 O10 1.64(4) 3_677
O4 O1 1.71(4) .
O4 W1 2.46(3) .
O4 W2 2.50(3) .
O4 W4 2.53(3) .
O1 P1 1.57(3) .
O1 W2 2.39(3) .
O1 W3 2.43(3) .
O1 W6 2.49(3) .
O7 W6 1.894(19) 3_677
O7 W5 1.901(18) .
O8 W6 1.88(2) 3_677
O8 W4 1.895(18) .
O9 W4 1.671(15) .
O11 W3 1.641(13) .
P1 O4 1.47(3) 3_677
P1 O10 1.51(3) 3_677
P1 O1 1.57(3) 3_677
P1 O3 1.59(3) 3_677
O12 W2 1.892(17) .
O12 W3 1.913(19) .
O13 W1 1.644(16) .
O14 W6 1.670(13) .
O15 W1 1.857(17) .
O15 W3 1.891(18) 3_677
O16 W1 1.889(14) .
O16 W4 1.915(14) .
O17 W3 1.871(16) .
O17 W5 1.894(17) .
O18 W2 1.863(16) .
O18 W6 1.937(19) .
O19 W3 1.896(16) .
O19 W6 1.900(17) .
O20 W2 1.870(15) .
O20 W1 1.908(15) .
O22 W5 1.874(17) 3_677
O22 W1 1.889(15) .
W1 O10 2.42(3) 3_677
W2 O21 1.919(14) .
W3 O15 1.891(18) 3_677
W4 O21 1.863(14) .
W5 O22 1.874(17) 3_677
W6 O8 1.88(2) 3_677
W6 O7 1.894(19) 3_677
W6 O3 2.48(3) 3_677
Ag3 N26 2.242(15) .
Ag3 N17 2.267(15) .
Ag3 N30 2.280(14) 3_578
Ag2 N25 2.281(14) .
Ag2 N18 2.287(15) .
Ag2 O5W 2.41(2) .
Ag1 N2 1.967(15) 2_557
Ag1 N8 2.021(14) .
Ag1 N5 2.041(14) 2_557
Ag1 N9 2.055(14) .
Ag1 O2W 2.223(16) .
N9 C5 1.33(2) .
N9 N30 1.35(2) .
N8 C1 1.32(2) .
N8 C6 1.33(2) .
N5 C8 1.35(2) .
N5 C9 1.36(2) .
N5 Ag1 2.041(14) 2_547
N2 C7 1.35(2) .
N2 N1 1.38(2) .
N2 Ag1 1.967(15) 2_547
N1 N26 1.25(2) .
C5 N18 1.30(2) .
C5 C6 1.50(2) .
C7 N25 1.31(2) .
C7 C8 1.45(3) .
C6 C4 1.34(3) .
C9 C10 1.35(3) .
C8 C12 1.35(3) .
C1 C2 1.37(3) .
N17 N30 1.29(2) .
N17 N18 1.33(2) .
N25 N26 1.35(2) .
C3 C2 1.38(3) .
C3 C4 1.39(3) .
C12 C11 1.35(3) .
C11 C10 1.41(3) .
N30 Ag3 2.280(14) 3_578
